data_7242979
loop_
_publ_author_name
'Vaganova, Tamara A.'
'Gatilov, Yurij V.'
'Malykhin, Sergey E.'
'Pishchur, Denis P.'
'Sukhov, Maxim'
'Zakharov, Boris A.'
'Boldyreva, Elena V.'
'Malykhin, Evgenij V.'

_publ_section_title
;
 Co-crystals of polyhalogenated diaminobenzonitriles with 18-crown-6:
 effect of fluorine on the stoichiometry and supramolecular structure
;
_journal_issue 27
_journal_name_full CrystEngComm
_journal_page_first 4767
_journal_page_last 4781
_journal_paper_doi 10.1039/D1CE00530H
_journal_volume 23
_journal_year 2021
_chemical_formula_moiety 'C7 H4 F3 N3, 0.5(H2  O)'
_chemical_formula_sum 'C7 H4 F3 N3 O0.5'
_chemical_formula_weight 195.13
_chemical_melting_point 394
_chemical_name_systematic
;
2,4-diamino-3,5,6-trifluorobenzonitrile hydrate
;
_space_group_crystal_system orthorhombic
_space_group_IT_number 33
_space_group_name_Hall 'P 2c -2n'
_space_group_name_H-M_alt 'P n a 21'
_atom_sites_solution_hydrogens difmap
_atom_sites_solution_primary direct
_atom_sites_solution_secondary difmap
_audit_creation_method SHELXL-2018/3
_audit_update_record
;
2021-04-08 deposited with the CCDC.	2021-06-04 downloaded from the CCDC.
;
_cell_angle_alpha 90
_cell_angle_beta 90
_cell_angle_gamma 90
_cell_formula_units_Z 4
_cell_length_a 13.9801(16)
_cell_length_b 15.5918(17)
_cell_length_c 3.6651(4)
_cell_measurement_reflns_used 6548
_cell_measurement_temperature 296(2)
_cell_measurement_theta_max 27.12
_cell_measurement_theta_min 2.61
_cell_volume 798.90(15)
_computing_cell_refinement 'Bruker SAINT'
_computing_data_collection 'Bruker APEX2'
_computing_data_reduction 'Bruker SAINT'
_computing_molecular_graphics 'Bruker SHELXTL'
_computing_publication_material 'Bruker SHELXTL'
_computing_structure_refinement 'SHELXL-2018/3 (Sheldrick, 2018)'
_computing_structure_solution 'SHELXT-2018/2 (Sheldrick, 2018)'
_diffrn_ambient_temperature 296(2)
_diffrn_measured_fraction_theta_full 0.999
_diffrn_measured_fraction_theta_max 0.999
_diffrn_measurement_device_type 'Bruker APEX-II CCD'
_diffrn_measurement_method '\f and \w scans'
_diffrn_radiation_type MoK\a
_diffrn_radiation_wavelength 0.71073
_diffrn_reflns_av_R_equivalents 0.0313
_diffrn_reflns_av_unetI/netI 0.0170
_diffrn_reflns_Laue_measured_fraction_full 0.999
_diffrn_reflns_Laue_measured_fraction_max 0.999
_diffrn_reflns_limit_h_max 18
_diffrn_reflns_limit_h_min -18
_diffrn_reflns_limit_k_max 20
_diffrn_reflns_limit_k_min -20
_diffrn_reflns_limit_l_max 4
_diffrn_reflns_limit_l_min -4
_diffrn_reflns_number 17134
_diffrn_reflns_point_group_measured_fraction_full 0.999
_diffrn_reflns_point_group_measured_fraction_max 0.999
_diffrn_reflns_theta_full 25.242
_diffrn_reflns_theta_max 28.299
_diffrn_reflns_theta_min 2.613
_diffrn_source 'sealed tube'
_exptl_absorpt_coefficient_mu 0.156
_exptl_absorpt_correction_T_max 0.9703
_exptl_absorpt_correction_T_min 0.9103
_exptl_absorpt_correction_type multi-scan
_exptl_absorpt_process_details SADABS-2008/1
_exptl_crystal_colour orange
_exptl_crystal_density_diffrn 1.622
_exptl_crystal_description plate
_exptl_crystal_F_000 392
_exptl_crystal_size_max 0.670
_exptl_crystal_size_mid 0.130
_exptl_crystal_size_min 0.070
_refine_diff_density_max 0.252
_refine_diff_density_min -0.205
_refine_diff_density_rms 0.047
_refine_ls_abs_structure_details
;
 Flack x determined using 614 quotients [(I+)-(I-)]/[(I+)+(I-)]
 (Parsons, Flack and Wagner, Acta Cryst. B69 (2013) 249-259).
;
_refine_ls_abs_structure_Flack 0.0(2)
_refine_ls_extinction_method none
_refine_ls_goodness_of_fit_ref 1.009
_refine_ls_hydrogen_treatment refxyz
_refine_ls_matrix_type full
_refine_ls_number_parameters 138
_refine_ls_number_reflns 1976
_refine_ls_number_restraints 5
_refine_ls_restrained_S_all 1.009
_refine_ls_R_factor_all 0.0608
_refine_ls_R_factor_gt 0.0455
_refine_ls_shift/su_max 0.004
_refine_ls_shift/su_mean 0.000
_refine_ls_structure_factor_coef Fsqd
_refine_ls_weighting_details 'w=1/[\s^2^(Fo^2^)+(0.0914P)^2^+0.3400P] where P=(Fo^2^+2Fc^2^)/3'
_refine_ls_weighting_scheme calc
_refine_ls_wR_factor_gt 0.1384
_refine_ls_wR_factor_ref 0.1564
_reflns_Friedel_coverage 0.735
_reflns_Friedel_fraction_full 1.000
_reflns_Friedel_fraction_max 1.000
_reflns_number_gt 1609
_reflns_number_total 1976
_reflns_threshold_expression 'I > 2\s(I)'
_cod_data_source_file d1ce00530h2.cif
_cod_data_source_block A-mal125a
_cod_depositor_comments 'Adding full bibliography for 7242975--7242982.cif.'
_cod_original_formula_sum 'C7 H4 F3 N3 O0.50'
_cod_database_code 7242979
_shelx_shelxl_version_number 2018/3
_shelx_space_group_comment
;
The symmetry employed for this shelxl refinement is uniquely defined
by the following loop, which should always be used as a source of
symmetry information in preference to the above space-group names.
They are only intended as comments.
;
_shelx_estimated_absorpt_t_min 0.902
_shelx_estimated_absorpt_t_max 0.989

loop_
_space_group_symop_operation_xyz
'x, y, z'
'-x, -y, z+1/2'
'-x+1/2, y+1/2, z+1/2'
'x+1/2, -y+1/2, z'

loop_
_atom_site_label
_atom_site_type_symbol
_atom_site_fract_x
_atom_site_fract_y
_atom_site_fract_z
_atom_site_U_iso_or_equiv
_atom_site_adp_type
_atom_site_occupancy
_atom_site_site_symmetry_order
_atom_site_calc_flag
_atom_site_refinement_flags_posn
_atom_site_refinement_flags_adp
_atom_site_refinement_flags_occupancy
_atom_site_disorder_assembly
_atom_site_disorder_group
F1 F 0.03185(16) 0.25303(14) 1.0048(8) 0.0593(7) Uani 1 1 d . . . . .
N1 N 0.3865(2) 0.1197(2) 0.4100(12) 0.0610(10) Uani 1 1 d . . . . .
C1 C 0.2714(2) 0.2363(2) 0.6355(10) 0.0384(7) Uani 1 1 d . . . . .
F2 F 0.25815(17) 0.46702(14) 0.7383(9) 0.0649(8) Uani 1 1 d . . . . .
C2 C 0.1809(2) 0.2132(2) 0.7640(10) 0.0411(7) Uani 1 1 d . . . . .
N2 N 0.1539(3) 0.12955(19) 0.7732(12) 0.0581(10) Uani 1 1 d D . . . .
H2A H 0.110(3) 0.121(3) 0.927(12) 0.070 Uiso 1 1 d D U . . .
H2B H 0.193(3) 0.094(3) 0.684(14) 0.070 Uiso 1 1 d D U . . .
F3 F 0.38291(17) 0.34653(18) 0.5032(10) 0.0723(8) Uani 1 1 d . . . . .
C3 C 0.1193(2) 0.2756(2) 0.8788(10) 0.0406(7) Uani 1 1 d . . . . .
N3 N 0.0800(2) 0.42317(19) 0.9966(11) 0.0505(8) Uani 1 1 d D . . . .
H3A H 0.0248(18) 0.409(3) 1.088(13) 0.061 Uiso 1 1 d D U . . .
H3B H 0.097(3) 0.4754(13) 0.955(15) 0.061 Uiso 1 1 d D U . . .
C4 C 0.1418(2) 0.3627(2) 0.8750(9) 0.0365(6) Uani 1 1 d . . . . .
C5 C 0.2330(2) 0.3835(2) 0.7447(10) 0.0411(7) Uani 1 1 d . . . . .
C6 C 0.2968(2) 0.3232(2) 0.6302(10) 0.0402(7) Uani 1 1 d . . . . .
C7 C 0.3367(2) 0.1721(2) 0.5102(12) 0.0451(7) Uani 1 1 d . . . . .
O1A O 0.007(2) 0.0221(14) 1.171(12) 0.118(7) Uiso 0.25 1 d . . P . .
O1B O -0.014(2) 0.003(2) 0.905(14) 0.137(9) Uiso 0.25 1 d . . P . .

loop_
_atom_site_aniso_label
_atom_site_aniso_U_11
_atom_site_aniso_U_22
_atom_site_aniso_U_33
_atom_site_aniso_U_23
_atom_site_aniso_U_13
_atom_site_aniso_U_12
F1 0.0433(11) 0.0549(12) 0.0796(16) 0.0027(12) 0.0153(12) -0.0065(9)
N1 0.0544(19) 0.0492(17) 0.079(3) -0.0058(17) 0.0098(19) 0.0069(14)
C1 0.0383(16) 0.0400(15) 0.0369(14) -0.0010(14) 0.0013(14) 0.0062(12)
F2 0.0570(13) 0.0367(10) 0.101(2) -0.0006(12) 0.0172(14) -0.0065(9)
C2 0.0426(17) 0.0380(15) 0.0427(16) 0.0022(14) 0.0007(15) -0.0012(13)
N2 0.0534(19) 0.0320(13) 0.089(3) -0.0045(16) 0.0160(19) -0.0027(13)
F3 0.0507(13) 0.0745(16) 0.092(2) 0.0048(16) 0.0192(14) -0.0032(11)
C3 0.0364(16) 0.0421(16) 0.0433(18) 0.0000(14) 0.0034(14) -0.0020(12)
N3 0.0433(15) 0.0410(14) 0.067(2) 0.0006(16) 0.0139(16) 0.0041(12)
C4 0.0357(14) 0.0386(14) 0.0351(14) 0.0019(12) -0.0003(13) 0.0031(12)
C5 0.0409(17) 0.0367(15) 0.0458(17) 0.0005(15) 0.0007(14) -0.0014(12)
C6 0.0347(14) 0.0463(16) 0.0396(15) 0.0019(14) 0.0046(14) 0.0013(12)
C7 0.0439(16) 0.0434(16) 0.0480(17) -0.0025(16) 0.0029(17) 0.0013(14)

loop_
_atom_type_symbol
_atom_type_description
_atom_type_scat_dispersion_real
_atom_type_scat_dispersion_imag
_atom_type_scat_source
C C 0.0033 0.0016 'International Tables Vol C Tables 4.2.6.8 and 6.1.1.4'
H H 0.0000 0.0000 'International Tables Vol C Tables 4.2.6.8 and 6.1.1.4'
N N 0.0061 0.0033 'International Tables Vol C Tables 4.2.6.8 and 6.1.1.4'
F F 0.0171 0.0103 'International Tables Vol C Tables 4.2.6.8 and 6.1.1.4'
O O 0.0106 0.0060 'International Tables Vol C Tables 4.2.6.8 and 6.1.1.4'

loop_
_geom_angle_atom_site_label_1
_geom_angle_atom_site_label_2
_geom_angle_atom_site_label_3
_geom_angle
_geom_angle_site_symmetry_1
_geom_angle_site_symmetry_3
_geom_angle_publ_flag
C2 C1 C6 118.9(3) . . ?
C2 C1 C7 120.5(3) . . ?
C6 C1 C7 120.7(3) . . ?
N2 C2 C3 120.1(3) . . ?
N2 C2 C1 120.4(3) . . ?
C3 C2 C1 119.4(3) . . ?
C2 N2 H2A 112(4) . . ?
C2 N2 H2B 116(4) . . ?
H2A N2 H2B 129(5) . . ?
F1 C3 C2 119.3(3) . . ?
F1 C3 C4 117.4(3) . . ?
C2 C3 C4 123.3(3) . . ?
C4 N3 H3A 121(3) . . ?
C4 N3 H3B 115(3) . . ?
H3A N3 H3B 123(4) . . ?
N3 C4 C3 122.1(3) . . ?
N3 C4 C5 122.1(3) . . ?
C3 C4 C5 115.8(3) . . ?
F2 C5 C6 119.3(3) . . ?
F2 C5 C4 117.9(3) . . ?
C6 C5 C4 122.8(3) . . ?
F3 C6 C5 120.5(3) . . ?
F3 C6 C1 119.6(3) . . ?
C5 C6 C1 119.8(3) . . ?
N1 C7 C1 178.1(4) . . ?
O1B O1A O1B 138(2) 2 . ?
O1A O1B O1A 157(3) 2_554 . ?

loop_
_geom_bond_atom_site_label_1
_geom_bond_atom_site_label_2
_geom_bond_distance
_geom_bond_site_symmetry_2
_geom_bond_publ_flag
F1 C3 1.354(4) . ?
N1 C7 1.135(5) . ?
C1 C2 1.398(5) . ?
C1 C6 1.402(5) . ?
C1 C7 1.429(5) . ?
F2 C5 1.349(4) . ?
C2 N2 1.358(4) . ?
C2 C3 1.365(5) . ?
N2 H2A 0.848(14) . ?
N2 H2B 0.845(14) . ?
F3 C6 1.341(4) . ?
C3 C4 1.393(4) . ?
N3 C4 1.355(4) . ?
N3 H3A 0.868(14) . ?
N3 H3B 0.862(14) . ?
C4 C5 1.399(5) . ?
C5 C6 1.362(5) . ?
O1A O1B 0.95(3) 2 ?
O1A O1B 1.06(4) . ?

loop_
_geom_torsion_atom_site_label_1
_geom_torsion_atom_site_label_2
_geom_torsion_atom_site_label_3
_geom_torsion_atom_site_label_4
_geom_torsion
_geom_torsion_site_symmetry_1
_geom_torsion_site_symmetry_2
_geom_torsion_site_symmetry_3
_geom_torsion_site_symmetry_4
_geom_torsion_publ_flag
C6 C1 C2 N2 -179.9(4) . . . . ?
C7 C1 C2 N2 0.4(6) . . . . ?
C6 C1 C2 C3 0.4(5) . . . . ?
C7 C1 C2 C3 -179.3(4) . . . . ?
N2 C2 C3 F1 0.7(6) . . . . ?
C1 C2 C3 F1 -179.6(4) . . . . ?
N2 C2 C3 C4 -179.6(4) . . . . ?
C1 C2 C3 C4 0.1(5) . . . . ?
F1 C3 C4 N3 0.9(5) . . . . ?
C2 C3 C4 N3 -178.8(4) . . . . ?
F1 C3 C4 C5 179.7(3) . . . . ?
C2 C3 C4 C5 -0.1(5) . . . . ?
N3 C4 C5 F2 -0.9(6) . . . . ?
C3 C4 C5 F2 -179.6(3) . . . . ?
N3 C4 C5 C6 178.3(4) . . . . ?
C3 C4 C5 C6 -0.4(5) . . . . ?
F2 C5 C6 F3 -1.7(6) . . . . ?
C4 C5 C6 F3 179.1(4) . . . . ?
F2 C5 C6 C1 -180.0(4) . . . . ?
C4 C5 C6 C1 0.9(6) . . . . ?
C2 C1 C6 F3 -179.1(4) . . . . ?
C7 C1 C6 F3 0.6(6) . . . . ?
C2 C1 C6 C5 -0.8(6) . . . . ?
C7 C1 C6 C5 178.8(4) . . . . ?
O1B O1A O1B O1A -81(11) 2 . . 2_554 ?
